data_7106932
loop_
_publ_author_name
'Wai-Shan Chow'
'Yungen Liu'
'Chi-Ming Che'

_publ_section_title
;
 Practical manganese-catalysed highly enantioselective cis-dihydroxylation
 of electron-deficient alkenes and detection of a cis-dioxomanganese(V)
 intermediate by high resolution ESI-MS analysis
;
_journal_name_full Chem.Commun.
_journal_page_first 11204
_journal_paper_doi 10.1039/c1cc11999k
_journal_volume 47
_journal_year 2011
_chemical_absolute_configuration ad
_chemical_formula_moiety 'C26 H28 Cl2 Mn N4, C2 H3 N'
_chemical_formula_sum 'C28 H31 Cl2 Mn N5'
_chemical_formula_weight 563.42
_chemical_name_systematic
;
?
;
_space_group_IT_number 4
_symmetry_cell_setting monoclinic
_symmetry_Int_Tables_number 4
_symmetry_space_group_name_Hall 'P 2yb'
_symmetry_space_group_name_H-M 'P 1 21 1'
_atom_sites_solution_hydrogens geom
_atom_sites_solution_primary direct
_atom_sites_solution_secondary difmap
_audit_creation_method SHELXL-97
_cell_angle_alpha 90.00
_cell_angle_beta 103.890(2)
_cell_angle_gamma 90.00
_cell_formula_units_Z 2
_cell_length_a 11.3578(13)
_cell_length_b 8.7479(10)
_cell_length_c 14.5673(17)
_cell_measurement_reflns_used 9882
_cell_measurement_temperature 301(2)
_cell_measurement_theta_max 27.48
_cell_measurement_theta_min 2.33
_cell_volume 1405.0(3)
_computing_cell_refinement 'SAINT (Bruker AXS Inc, 2006)'
_computing_data_collection 'SMART (Bruker AXS Inc, 1998)'
_computing_data_reduction 'SAINT & CrystalStructure (Rigaku/MSC and Rigaku Corporation, 2006)'
_computing_molecular_graphics 'ORTEP-II (Johnson, 1976) & MERCURY (Macrae et al., 2008)'
_computing_publication_material 'SHELXL97 (Sheldrick, 2008)'
_computing_structure_refinement 'SHELXL97 (Sheldrick, 2008)'
_computing_structure_solution 'SHELXS97 (Sheldrick, 2008)'
_diffrn_ambient_temperature 301(2)
_diffrn_measured_fraction_theta_full 0.987
_diffrn_measured_fraction_theta_max 0.987
_diffrn_measurement_device_type 'Bruker SAMRT 1000 CCD'
_diffrn_measurement_method '\w and \f scans'
_diffrn_radiation_monochromator graphite
_diffrn_radiation_source 'fine-focus sealed tube'
_diffrn_radiation_type MoK\a
_diffrn_radiation_wavelength 0.71073
_diffrn_reflns_av_R_equivalents 0.0172
_diffrn_reflns_av_sigmaI/netI 0.0387
_diffrn_reflns_limit_h_max 14
_diffrn_reflns_limit_h_min -14
_diffrn_reflns_limit_k_max 10
_diffrn_reflns_limit_k_min -11
_diffrn_reflns_limit_l_max 13
_diffrn_reflns_limit_l_min -18
_diffrn_reflns_number 9382
_diffrn_reflns_theta_full 27.48
_diffrn_reflns_theta_max 27.48
_diffrn_reflns_theta_min 2.60
_diffrn_standards_number 0
_exptl_absorpt_coefficient_mu 0.685
_exptl_absorpt_correction_T_max 0.9665
_exptl_absorpt_correction_T_min 0.8312
_exptl_absorpt_correction_type multi-scan
_exptl_absorpt_process_details 'SADABS (Sheldrick, 2004)'
_exptl_crystal_colour yellow
_exptl_crystal_density_diffrn 1.332
_exptl_crystal_density_method 'not measured'
_exptl_crystal_description block
_exptl_crystal_F_000 586
_exptl_crystal_size_max 0.28
_exptl_crystal_size_mid 0.20
_exptl_crystal_size_min 0.05
_refine_diff_density_max 0.201
_refine_diff_density_min -0.190
_refine_diff_density_rms 0.041
_refine_ls_abs_structure_details 'Flack (1983). 2393 Friedel pairs'
_refine_ls_abs_structure_Flack 0.031(13)
_refine_ls_extinction_method none
_refine_ls_goodness_of_fit_ref 1.015
_refine_ls_hydrogen_treatment constr
_refine_ls_matrix_type full
_refine_ls_number_parameters 329
_refine_ls_number_reflns 5814
_refine_ls_number_restraints 1
_refine_ls_restrained_S_all 1.015
_refine_ls_R_factor_all 0.0343
_refine_ls_R_factor_gt 0.0287
_refine_ls_shift/su_max 0.001
_refine_ls_shift/su_mean 0.000
_refine_ls_structure_factor_coef Fsqd
_refine_ls_weighting_details 'calc w=1/[\s^2^(Fo^2^)+(0.0356P)^2^] where P=(Fo^2^+2Fc^2^)/3'
_refine_ls_weighting_scheme calc
_refine_ls_wR_factor_gt 0.0671
_refine_ls_wR_factor_ref 0.0695
_reflns_number_gt 5216
_reflns_number_total 5814
_reflns_threshold_expression I>2\s(I)
_cod_data_source_file c1cc11999k.txt
_cod_data_source_block complex_1
_cod_original_sg_symbol_H-M 'P 21'
_cod_database_code 7106932

loop_
_symmetry_equiv_pos_as_xyz
'x, y, z'
'-x, y+1/2, -z'

loop_
_atom_site_label
_atom_site_type_symbol
_atom_site_fract_x
_atom_site_fract_y
_atom_site_fract_z
_atom_site_U_iso_or_equiv
_atom_site_adp_type
_atom_site_occupancy
_atom_site_symmetry_multiplicity
_atom_site_calc_flag
_atom_site_refinement_flags
Mn1 Mn 0.37366(2) 0.55067(3) 0.224637(18) 0.03582(8) Uani 1 1 d .
Cl1 Cl 0.42307(6) 0.82111(6) 0.23766(4) 0.05226(14) Uani 1 1 d .
Cl2 Cl 0.57225(5) 0.42868(6) 0.24719(4) 0.04697(13) Uani 1 1 d .
N1 N 0.33507(13) 0.5469(2) 0.06564(10) 0.0384(3) Uani 1 1 d .
N2 N 0.26699(14) 0.3206(2) 0.17235(11) 0.0367(3) Uani 1 1 d .
N3 N 0.16892(17) 0.6067(2) 0.23450(13) 0.0451(4) Uani 1 1 d .
N4 N 0.36404(17) 0.5317(2) 0.37716(12) 0.0456(4) Uani 1 1 d .
N5 N 0.1504(6) 0.2747(8) 0.4502(3) 0.195(3) Uani 1 1 d .
C1 C 0.3640(2) 0.6603(3) 0.01535(15) 0.0449(5) Uani 1 1 d .
H1 H 0.3725 0.7576 0.0418 0.054 Uiso 1 1 calc R
C2 C 0.3827(2) 0.6418(3) -0.07639(16) 0.0505(6) Uani 1 1 d .
H2 H 0.4012 0.7250 -0.1101 0.061 Uiso 1 1 calc R
C3 C 0.3729(2) 0.4984(3) -0.11419(16) 0.0516(6) Uani 1 1 d .
H3 H 0.3860 0.4831 -0.1741 0.062 Uiso 1 1 calc R
C4 C 0.34323(19) 0.3733(3) -0.06321(15) 0.0437(5) Uani 1 1 d .
C5 C 0.3376(2) 0.2211(3) -0.09615(17) 0.0547(6) Uani 1 1 d .
H5 H 0.3490 0.2004 -0.1560 0.066 Uiso 1 1 calc R
C6 C 0.3156(2) 0.1049(3) -0.04079(18) 0.0553(6) Uani 1 1 d .
H6 H 0.3147 0.0047 -0.0623 0.066 Uiso 1 1 calc R
C7 C 0.2942(2) 0.1348(3) 0.04927(17) 0.0479(5) Uani 1 1 d .
H7 H 0.2793 0.0537 0.0862 0.057 Uiso 1 1 calc R
C8 C 0.29492(17) 0.2807(2) 0.08296(14) 0.0390(4) Uani 1 1 d .
C9 C 0.32294(18) 0.4029(2) 0.02776(14) 0.0384(5) Uani 1 1 d .
C10 C 0.3147(2) 0.2067(3) 0.24773(15) 0.0465(5) Uani 1 1 d .
H10A H 0.2955 0.2386 0.3055 0.056 Uiso 1 1 calc R
H10B H 0.4011 0.1990 0.2573 0.056 Uiso 1 1 calc R
H10C H 0.2784 0.1089 0.2292 0.056 Uiso 1 1 calc R
C11 C 0.1328(2) 0.3488(3) 0.15663(16) 0.0438(5) Uani 1 1 d .
H11 H 0.1064 0.4015 0.0958 0.053 Uiso 1 1 calc R
C12 C 0.0601(2) 0.2003(4) 0.1495(2) 0.0674(7) Uani 1 1 d .
H12A H 0.0725 0.1416 0.0961 0.081 Uiso 1 1 calc R
H12B H 0.0908 0.1402 0.2062 0.081 Uiso 1 1 calc R
C13 C -0.0752(2) 0.2262(4) 0.1376(2) 0.0838(10) Uani 1 1 d .
H13A H -0.1082 0.2801 0.0789 0.101 Uiso 1 1 calc R
H13B H -0.1165 0.1287 0.1351 0.101 Uiso 1 1 calc R
C14 C -0.0953(2) 0.3191(5) 0.2200(2) 0.0789(9) Uani 1 1 d .
H14A H -0.0641 0.2639 0.2786 0.095 Uiso 1 1 calc R
H14B H -0.1814 0.3356 0.2131 0.095 Uiso 1 1 calc R
C15 C -0.0310(2) 0.4718(4) 0.2235(2) 0.0662(7) Uani 1 1 d .
H15A H -0.0439 0.5300 0.2769 0.079 Uiso 1 1 calc R
H15B H -0.0666 0.5287 0.1665 0.079 Uiso 1 1 calc R
C16 C 0.10578(18) 0.4555(3) 0.23241(15) 0.0445(5) Uani 1 1 d .
H16 H 0.1396 0.4065 0.2935 0.053 Uiso 1 1 calc R
C17 C 0.1147(3) 0.7095(4) 0.1544(2) 0.0649(8) Uani 1 1 d .
H17A H 0.1140 0.6589 0.0958 0.078 Uiso 1 1 calc R
H17B H 0.1618 0.8015 0.1590 0.078 Uiso 1 1 calc R
H17C H 0.0331 0.7344 0.1566 0.078 Uiso 1 1 calc R
C18 C 0.1825(2) 0.6780(3) 0.32600(18) 0.0547(6) Uani 1 1 d .
C19 C 0.1068(3) 0.7884(4) 0.3459(3) 0.0840(10) Uani 1 1 d .
H19 H 0.0455 0.8282 0.2976 0.101 Uiso 1 1 calc R
C20 C 0.1217(4) 0.8426(5) 0.4400(3) 0.1062(15) Uani 1 1 d .
H20 H 0.0701 0.9184 0.4522 0.127 Uiso 1 1 calc R
C21 C 0.2077(4) 0.7873(5) 0.5114(3) 0.0964(12) Uani 1 1 d .
H21 H 0.2127 0.8214 0.5727 0.116 Uiso 1 1 calc R
C22 C 0.2914(3) 0.6773(4) 0.49451(19) 0.0664(8) Uani 1 1 d .
C23 C 0.3853(3) 0.6162(4) 0.56473(19) 0.0761(9) Uani 1 1 d .
H23 H 0.3924 0.6421 0.6277 0.091 Uiso 1 1 calc R
C24 C 0.4659(3) 0.5194(4) 0.54127(18) 0.0737(9) Uani 1 1 d .
H24 H 0.5287 0.4784 0.5878 0.088 Uiso 1 1 calc R
C25 C 0.4540(3) 0.4813(3) 0.44627(17) 0.0587(6) Uani 1 1 d .
H25 H 0.5119 0.4176 0.4308 0.070 Uiso 1 1 calc R
C26 C 0.2800(2) 0.6267(3) 0.39936(16) 0.0497(5) Uani 1 1 d .
C27 C 0.1994(4) 0.2567(6) 0.5272(4) 0.1134(15) Uani 1 1 d .
C28 C 0.2520(5) 0.2374(7) 0.6212(4) 0.156(2) Uani 1 1 d .
H28A H 0.2344 0.3243 0.6559 0.187 Uiso 1 1 calc R
H28B H 0.3382 0.2275 0.6302 0.187 Uiso 1 1 calc R
H28C H 0.2202 0.1467 0.6436 0.187 Uiso 1 1 calc R

loop_
_atom_site_aniso_label
_atom_site_aniso_U_11
_atom_site_aniso_U_22
_atom_site_aniso_U_33
_atom_site_aniso_U_23
_atom_site_aniso_U_13
_atom_site_aniso_U_12
Mn1 0.03951(14) 0.03629(14) 0.03226(13) 0.00050(14) 0.00979(10) 0.00196(14)
Cl1 0.0689(4) 0.0379(3) 0.0525(3) -0.0030(2) 0.0193(3) -0.0037(2)
Cl2 0.0420(3) 0.0516(3) 0.0482(3) 0.0033(2) 0.0123(2) 0.0066(2)
N1 0.0386(8) 0.0405(8) 0.0357(7) 0.0041(9) 0.0081(6) 0.0041(9)
N2 0.0350(8) 0.0410(8) 0.0350(8) 0.0015(7) 0.0102(6) 0.0028(7)
N3 0.0447(10) 0.0474(10) 0.0432(9) -0.0009(8) 0.0105(8) 0.0086(8)
N4 0.0580(10) 0.0416(10) 0.0378(8) 0.0001(8) 0.0127(7) -0.0018(9)
N5 0.225(6) 0.246(7) 0.103(3) 0.058(4) 0.018(3) -0.074(5)
C1 0.0438(12) 0.0472(13) 0.0426(11) 0.0049(9) 0.0080(9) 0.0028(9)
C2 0.0465(13) 0.0632(16) 0.0438(12) 0.0139(11) 0.0148(10) 0.0066(11)
C3 0.0476(13) 0.0742(17) 0.0344(11) 0.0043(10) 0.0127(9) 0.0108(10)
C4 0.0353(11) 0.0598(13) 0.0355(10) -0.0019(9) 0.0074(8) 0.0092(9)
C5 0.0500(13) 0.0704(17) 0.0428(12) -0.0145(11) 0.0095(10) 0.0081(12)
C6 0.0579(14) 0.0507(13) 0.0570(14) -0.0186(11) 0.0130(11) 0.0016(10)
C7 0.0464(12) 0.0460(12) 0.0532(13) -0.0042(10) 0.0155(10) -0.0027(10)
C8 0.0339(10) 0.0455(11) 0.0374(10) -0.0032(8) 0.0082(8) 0.0024(8)
C9 0.0325(10) 0.0471(12) 0.0345(10) -0.0019(8) 0.0055(7) 0.0041(8)
C10 0.0507(13) 0.0429(12) 0.0453(11) 0.0039(10) 0.0104(10) 0.0022(10)
C11 0.0355(11) 0.0571(14) 0.0384(11) -0.0049(10) 0.0078(8) 0.0003(9)
C12 0.0501(14) 0.0747(18) 0.0800(18) -0.0219(15) 0.0206(13) -0.0173(13)
C13 0.0447(15) 0.110(3) 0.099(2) -0.035(2) 0.0210(15) -0.0214(16)
C14 0.0425(14) 0.111(3) 0.089(2) -0.017(2) 0.0251(13) -0.0140(15)
C15 0.0397(12) 0.0896(19) 0.0730(17) -0.0152(15) 0.0210(11) 0.0042(12)
C16 0.0344(10) 0.0581(14) 0.0415(11) -0.0022(10) 0.0101(8) 0.0014(10)
C17 0.0554(16) 0.0656(17) 0.0731(17) 0.0154(14) 0.0143(13) 0.0214(13)
C18 0.0551(15) 0.0522(13) 0.0641(15) -0.0126(12) 0.0290(12) -0.0004(11)
C19 0.0668(18) 0.090(2) 0.099(2) -0.0334(19) 0.0262(16) 0.0120(16)
C20 0.083(2) 0.116(3) 0.131(3) -0.074(3) 0.047(2) -0.004(2)
C21 0.098(3) 0.119(3) 0.084(2) -0.056(2) 0.044(2) -0.023(2)
C22 0.0780(19) 0.0760(17) 0.0549(15) -0.0247(14) 0.0351(14) -0.0252(15)
C23 0.103(2) 0.090(2) 0.0383(13) -0.0161(14) 0.0232(15) -0.0362(19)
C24 0.101(2) 0.072(2) 0.0398(12) 0.0070(12) 0.0006(13) -0.0173(16)
C25 0.0776(17) 0.0557(13) 0.0395(12) 0.0056(10) 0.0074(11) -0.0002(13)
C26 0.0578(14) 0.0492(12) 0.0475(12) -0.0105(10) 0.0230(10) -0.0096(10)
C27 0.104(3) 0.133(4) 0.103(3) 0.031(3) 0.024(2) -0.023(3)
C28 0.125(4) 0.191(6) 0.124(4) 0.073(4) -0.026(3) -0.030(4)

loop_
_atom_type_symbol
_atom_type_description
_atom_type_scat_dispersion_real
_atom_type_scat_dispersion_imag
_atom_type_scat_source
C C 0.0033 0.0016 'International Tables Vol C Tables 4.2.6.8 and 6.1.1.4'
H H 0.0000 0.0000 'International Tables Vol C Tables 4.2.6.8 and 6.1.1.4'
N N 0.0061 0.0033 'International Tables Vol C Tables 4.2.6.8 and 6.1.1.4'
Cl Cl 0.1484 0.1585 'International Tables Vol C Tables 4.2.6.8 and 6.1.1.4'
Mn Mn 0.3368 0.7283 'International Tables Vol C Tables 4.2.6.8 and 6.1.1.4'

loop_
_geom_angle_atom_site_label_1
_geom_angle_atom_site_label_2
_geom_angle_atom_site_label_3
_geom_angle
N1 Mn1 N4 165.51(6)
N1 Mn1 N2 72.54(6)
N4 Mn1 N2 96.42(7)
N1 Mn1 N3 96.42(6)
N4 Mn1 N3 71.42(6)
N2 Mn1 N3 76.53(6)
N1 Mn1 Cl1 94.52(6)
N4 Mn1 Cl1 93.41(5)
N2 Mn1 Cl1 160.04(4)
N3 Mn1 Cl1 90.30(5)
N1 Mn1 Cl2 94.44(4)
N4 Mn1 Cl2 95.56(5)
N2 Mn1 Cl2 93.22(4)
N3 Mn1 Cl2 162.04(5)
Cl1 Mn1 Cl2 103.08(2)
C1 N1 C9 118.82(18)
C1 N1 Mn1 123.15(15)
C9 N1 Mn1 113.81(14)
C8 N2 C10 112.44(16)
C8 N2 C11 109.47(15)
C10 N2 C11 113.51(17)
C8 N2 Mn1 106.61(12)
C10 N2 Mn1 105.27(12)
C11 N2 Mn1 109.19(13)
C18 N3 C17 113.3(2)
C18 N3 C16 110.06(19)
C17 N3 C16 114.27(19)
C18 N3 Mn1 104.58(13)
C17 N3 Mn1 107.46(16)
C16 N3 Mn1 106.37(11)
C25 N4 C26 118.6(2)
C25 N4 Mn1 124.13(17)
C26 N4 Mn1 113.04(15)
N1 C1 C2 123.6(2)
N1 C1 H1 118.2
C2 C1 H1 118.2
C3 C2 C1 118.1(2)
C3 C2 H2 120.9
C1 C2 H2 120.9
C2 C3 C4 120.6(2)
C2 C3 H3 119.7
C4 C3 H3 119.7
C3 C4 C5 123.4(2)
C3 C4 C9 117.6(2)
C5 C4 C9 119.0(2)
C6 C5 C4 120.3(2)
C6 C5 H5 119.9
C4 C5 H5 119.9
C5 C6 C7 120.6(2)
C5 C6 H6 119.7
C7 C6 H6 119.7
C8 C7 C6 121.2(2)
C8 C7 H7 119.4
C6 C7 H7 119.4
C7 C8 C9 118.88(19)
C7 C8 N2 124.2(2)
C9 C8 N2 116.96(18)
N1 C9 C8 118.66(18)
N1 C9 C4 121.31(19)
C8 C9 C4 119.97(19)
N2 C10 H10A 109.5
N2 C10 H10B 109.5
H10A C10 H10B 109.5
N2 C10 H10C 109.5
H10A C10 H10C 109.5
H10B C10 H10C 109.5
N2 C11 C12 112.4(2)
N2 C11 C16 111.17(17)
C12 C11 C16 111.6(2)
N2 C11 H11 107.1
C12 C11 H11 107.1
C16 C11 H11 107.1
C13 C12 C11 113.3(3)
C13 C12 H12A 108.9
C11 C12 H12A 108.9
C13 C12 H12B 108.9
C11 C12 H12B 108.9
H12A C12 H12B 107.7
C14 C13 C12 109.3(2)
C14 C13 H13A 109.8
C12 C13 H13A 109.8
C14 C13 H13B 109.8
C12 C13 H13B 109.8
H13A C13 H13B 108.3
C13 C14 C15 109.6(3)
C13 C14 H14A 109.7
C15 C14 H14A 109.7
C13 C14 H14B 109.7
C15 C14 H14B 109.7
H14A C14 H14B 108.2
C14 C15 C16 113.0(2)
C14 C15 H15A 109.0
C16 C15 H15A 109.0
C14 C15 H15B 109.0
C16 C15 H15B 109.0
H15A C15 H15B 107.8
N3 C16 C11 111.95(18)
N3 C16 C15 112.9(2)
C11 C16 C15 111.71(18)
N3 C16 H16 106.6
C11 C16 H16 106.6
C15 C16 H16 106.6
N3 C17 H17A 109.5
N3 C17 H17B 109.5
H17A C17 H17B 109.5
N3 C17 H17C 109.5
H17A C17 H17C 109.5
H17B C17 H17C 109.5
C19 C18 C26 118.8(2)
C19 C18 N3 124.5(3)
C26 C18 N3 116.8(2)
C18 C19 C20 120.2(3)
C18 C19 H19 119.9
C20 C19 H19 119.9
C21 C20 C19 121.7(3)
C21 C20 H20 119.1
C19 C20 H20 119.1
C20 C21 C22 120.5(3)
C20 C21 H21 119.8
C22 C21 H21 119.8
C23 C22 C21 124.1(3)
C23 C22 C26 117.9(3)
C21 C22 C26 118.0(3)
C24 C23 C22 120.0(2)
C24 C23 H23 120.0
C22 C23 H23 120.0
C23 C24 C25 119.3(3)
C23 C24 H24 120.3
C25 C24 H24 120.3
N4 C25 C24 123.1(3)
N4 C25 H25 118.5
C24 C25 H25 118.5
N4 C26 C18 118.7(2)
N4 C26 C22 120.8(2)
C18 C26 C22 120.4(2)
N5 C27 C28 176.6(7)
C27 C28 H28A 109.5
C27 C28 H28B 109.5
H28A C28 H28B 109.5
C27 C28 H28C 109.5
H28A C28 H28C 109.5
H28B C28 H28C 109.5

loop_
_geom_bond_atom_site_label_1
_geom_bond_atom_site_label_2
_geom_bond_distance
Mn1 N1 2.2518(15)
Mn1 N4 2.2567(17)
Mn1 N2 2.3784(18)
Mn1 N3 2.4144(19)
Mn1 Cl1 2.4283(7)
Mn1 Cl2 2.4451(6)
N1 C1 1.320(3)
N1 C9 1.369(3)
N2 C8 1.455(3)
N2 C10 1.485(3)
N2 C11 1.506(3)
N3 C18 1.446(3)
N3 C17 1.485(3)
N3 C16 1.502(3)
N4 C25 1.326(3)
N4 C26 1.362(3)
N5 C27 1.137(6)
C1 C2 1.412(3)
C1 H1 0.9300
C2 C3 1.364(4)
C2 H2 0.9300
C3 C4 1.408(3)
C3 H3 0.9300
C4 C5 1.412(3)
C4 C9 1.422(3)
C5 C6 1.357(4)
C5 H5 0.9300
C6 C7 1.415(3)
C6 H6 0.9300
C7 C8 1.367(3)
C7 H7 0.9300
C8 C9 1.419(3)
C10 H10A 0.9600
C10 H10B 0.9600
C10 H10C 0.9600
C11 C12 1.530(4)
C11 C16 1.532(3)
C11 H11 0.9800
C12 C13 1.521(4)
C12 H12A 0.9700
C12 H12B 0.9700
C13 C14 1.512(4)
C13 H13A 0.9700
C13 H13B 0.9700
C14 C15 1.517(5)
C14 H14A 0.9700
C14 H14B 0.9700
C15 C16 1.534(3)
C15 H15A 0.9700
C15 H15B 0.9700
C16 H16 0.9800
C17 H17A 0.9600
C17 H17B 0.9600
C17 H17C 0.9600
C18 C19 1.370(4)
C18 C26 1.415(4)
C19 C20 1.422(5)
C19 H19 0.9300
C20 C21 1.335(6)
C20 H20 0.9300
C21 C22 1.415(5)
C21 H21 0.9300
C22 C23 1.395(5)
C22 C26 1.431(3)
C23 C24 1.350(5)
C23 H23 0.9300
C24 C25 1.398(4)
C24 H24 0.9300
C25 H25 0.9300
C27 C28 1.367(6)
C28 H28A 0.9600
C28 H28B 0.9600
C28 H28C 0.9600
